data_1535901
loop_
_publ_author_name
'Naruke, Haruo'
'Yamase, Toshihiro'

_publ_section_title
;
 Size-dependent population of trivalent rare earth cations (RE^3+^) in
 [(RE)~2~(H~2~O)~2~(SbW~9~O~33~)(W~5~O~18~)~2~]^15-^ and structural
 characterization of a lutetium-polyoxotungstate complex
 [Lu~3~(H~2~O)~4~(SbW~9~O~33~)~2~(W~5~O~18~)~2~]^21-^
;
_journal_name_full 'Bulletin of the Chemical Society of Japan'
_journal_page_first 1275
_journal_page_last 1282
_journal_paper_doi 10.1246/bcsj.75.1275
_journal_volume 75
_journal_year 2002
_chemical_formula_sum 'Eu0.87 H44 K15 O91 Sb W19 Y1.13'
_chemical_name_systematic
;
K15 (Eu0.87 Y1.13 (H2 O)2 (Sb W9 O33) (W5 O18)2) (H2 O)20
;
_space_group_IT_number 2
_symmetry_space_group_name_Hall '-P 1'
_symmetry_space_group_name_H-M 'P -1'
_cell_angle_alpha 76.813
_cell_angle_beta 86.142
_cell_angle_gamma 64.329
_cell_formula_units_Z 2
_cell_length_a 16.3173
_cell_length_b 17.0375
_cell_length_c 20.1291
_cell_volume 4907.493
_citation_journal_id_ASTM BCSJA8
_cod_data_source_file Naruke_BCSJA8_2002_547.cif
_cod_data_source_block H44Eu0.87K15O91Sb1W19Y1.13
_cod_original_cell_volume 4907.494
_cod_original_formula_sum 'H44 Eu0.87 K15 O91 Sb1 W19 Y1.13'
_cod_database_code 1535901

loop_
_symmetry_equiv_pos_as_xyz
x,y,z
-x,-y,-z

loop_
_atom_site_label
_atom_site_type_symbol
_atom_site_fract_x
_atom_site_fract_y
_atom_site_fract_z
_atom_site_occupancy
_atom_site_U_iso_or_equiv
O21 O-2 -0.515 0.803 0.296 1 0.0
O50 O-2 -0.072 -0.056 0.3007 1 0.0
O46 O-2 0.0293 0.027 0.3166 1 0.0
O52 O-2 0.0178 0.227 0.3659 1 0.0
O76 O-2 0.17 0.361 -0.058 1 0.0
W13 W+6 0.07841 0.16172 0.16578 1 0.0
O91 O-2 0.131 -0.288 0.452 1 0.0
O53 O-2 0.0578 0.2834 0.1645 1 0.0
O5 O-2 -0.673 0.696 0.176 1 0.0
W11 W+6 0.0048 -0.01972 0.24105 1 0.0
O62 O-2 -0.1065 0.207 0.3119 1 0.0
O90 O-2 0.354 0.148 0.647 1 0.0
O63 O-2 -0.0783 0.247 0.1699 1 0.0
O8 O-2 0.429 0.18 0.1851 1 0.0
K1 K+1 0.2876 0.0382 0.2909 1 0.0
O86 O-2 0.213 0.227 0.586 1 0.0
O36 O-2 0.3149 0.445 0.2665 1 0.0
O32 O-2 -0.491 0.574 0.1982 1 0.0
K12 K+1 0.056 0.535 0.058 1 0.0
O24 O-2 -0.344 0.686 0.3191 1 0.0
K6 K+1 0.185 0.339 0.08 1 0.0
O25 O-2 -0.308 0.731 0.1343 1 0.0
O6 O-2 0.461 0.379 0.363 1 0.0
O41 O-2 0.2139 0.182 0.3663 1 0.0
K14 K+1 0.563 0.037 0.317 0.5 0.0
O7 O-2 0.35 0.101 0.4672 1 0.0
O82 O-2 0.612 0.006 0.198 1 0.0
O74 O-2 -0.562 0.35 0.082 1 0.0
O26 O-2 -0.5628 0.676 0.2871 1 0.0
W18 W+6 -0.10554 0.2625 0.0566 1 0.0
O51 O-2 -0.0361 0.0968 0.4265 1 0.0
O42 O-2 0.2526 0.22 0.2254 1 0.0
O12 O-2 0.143 0.048 0.3969 1 0.0
O37 O-2 0.3797 0.151 0.3245 1 0.0
W10 W+6 0.20428 0.44516 0.22449 1 0.0
W8 W+6 0.34958 0.23632 0.2378 1 0.0
O67 O-2 -0.2183 0.3876 0.2997 1 0.0
O13 O-2 0.1937 0.115 0.1502 1 0.0
O43 O-2 0.0842 0.37 0.3561 1 0.0
O34 O-2 0.428 0.284 0.277 1 0.0
O16 O-2 -0.206 0.137 0.4897 1 0.0
W17 W+6 -0.11244 0.32984 0.34283 1 0.0
O38 O-2 0.227 0.284 0.4463 1 0.0
O14 O-2 -0.248 -0.037 0.3457 1 0.0
K13 K+1 -0.026 0.392 0.501 1 0.0
K16 K+1 -0.576 0.469 0.162 1 0.0
O85 O-2 -0.02 0.65 0.153 1 0.0
O70 O-2 -0.392 0.393 0.278 1 0.0
O17 O-2 -0.1064 0.408 0.3811 1 0.0
O28 O-2 -0.253 0.585 0.2329 1 0.0
O59 O-2 -0.078 0.363 0.0644 1 0.0
O18 O-2 -0.099 0.276 -0.0295 1 0.0
Y2 Y+3 0.1102 0.2779 0.2782 0.75 0.0
W12 W+6 0.04002 0.1105 0.3553 1 0.0
O44 O-2 0.12 0.408 0.2149 1 0.0
O27 O-2 -0.529 0.722 0.1013 1 0.0
O3 O-2 -0.473 0.661 0.412 1 0.0
O73 O-2 0.263 -0.109 0.284 1 0.0
K3 K+1 -0.2568 -0.002 0.4918 1 0.0
W4 W+6 -0.41214 0.72385 0.09405 1 0.0
K10 K+1 0.062 0.02 0.0424 1 0.0
O48 O-2 0.0528 0.061 0.1882 1 0.0
O20 O-2 -0.389 0.828 0.2211 1 0.0
O45 O-2 0.2611 0.319 0.3128 1 0.0
O78 O-2 -0.506 0.437 -0.036 1 0.0
O11 O-2 0.1 -0.119 0.2512 1 0.0
W2 W+6 -0.29591 0.69927 0.2297 1 0.0
W5 W+6 -0.56761 0.68906 0.1927 1 0.0
O56 O-2 -0.1672 0.07 0.3705 1 0.0
W1 W+6 -0.51116 0.85294 0.20537 1 0.0
O65 O-2 -0.278 0.185 0.1252 1 0.0
O64 O-2 -0.311 0.136 0.2821 1 0.0
O39 O-2 0.297 0.356 0.182 1 0.0
O2 O-2 -0.198 0.713 0.243 1 0.0
K8 K+1 -0.4067 0.2743 0.4827 1 0.0
O29 O-2 -0.39 0.552 0.3159 1 0.0
O30 O-2 -0.353 0.608 0.1115 1 0.0
O54 O-2 0.0377 0.191 0.0766 1 0.0
O75 O-2 -0.336 0.41 0.435 1 0.0
O71 O-2 -0.367 0.428 0.1332 1 0.0
K9 K+1 -0.0002 -0.0882 0.4384 1 0.0
O35 O-2 0.277 0.411 0.3959 1 0.0
O69 O-2 -0.221 0.323 0.0699 1 0.0
K2 K+1 -0.057 0.5286 0.2635 1 0.0
W19 W+6 -0.07435 0.38036 0.15525 1 0.0
O84 O-2 -0.103 0.602 0.39 1 0.0
K7 K+1 -0.2911 0.404 -0.0704 1 0.0
W15 W+6 -0.17701 0.08356 0.13043 1 0.0
O10 O-2 0.177 0.541 0.1602 1 0.0
W9 W+6 0.16128 0.40167 0.38593 1 0.0
Sb1 Sb+3 -0.17949 0.2354 0.22694 1 0.0
O15 O-2 -0.19 0.035 0.0676 1 0.0
O47 O-2 0.0847 0.1514 0.2653 1 0.0
O68 O-2 -0.1941 0.4222 0.1651 1 0.0
O66 O-2 -0.283 0.244 0.3664 1 0.0
O1 O-2 -0.573 0.966 0.2 1 0.0
O72 O-2 0.253 0.478 -0.002 1 0.0
O81 O-2 0.004 0.165 -0.109 1 0.0
W3 W+6 -0.45167 0.66639 0.32729 1 0.0
O23 O-2 -0.485 0.847 0.1134 1 0.0
O60 O-2 -0.112 0.15 0.0824 1 0.0
K5 K+1 0.3357 0.1376 0.0896 1 0.0
O79 O-2 -0.313 0.256 -0.022 1 0.0
O4 O-2 -0.399 0.755 0.006 1 0.0
K15 K+1 -0.157 0.158 -0.095 0.5 0.0
O31 O-2 -0.4337 0.702 0.211 1 0.0
O9 O-2 0.097 0.466 0.443 1 0.0
O33 O-2 0.398 0.241 0.4085 1 0.0
W7 W+6 0.30633 0.19214 0.39878 1 0.0
W14 W+6 -0.21021 0.03788 0.29732 1 0.0
O61 O-2 -0.134 0.1054 0.2267 1 0.0
O40 O-2 0.141 0.491 0.3025 1 0.0
O49 O-2 -0.048 -0.018 0.1608 1 0.0
O19 O-2 -0.057 0.4752 0.1344 1 0.0
W6 W+6 0.37589 0.35193 0.34147 1 0.0
Eu1 Eu+3 -0.3329 0.5023 0.2178 0.62 0.0
K11 K+1 0.169 -0.139 0.3857 1 0.0
O22 O-2 -0.607 0.818 0.1889 1 0.0
O55 O-2 -0.212 0.009 0.2087 1 0.0
W16 W+6 -0.17689 0.16892 0.40705 1 0.0
O77 O-2 -0.41 0.143 0.412 1 0.0
O58 O-2 -0.0526 0.352 0.2555 1 0.0
O80 O-2 -0.101 -0.188 0.495 1 0.0
O57 O-2 -0.1529 0.268 0.4218 1 0.0
O87 O-2 -0.315 0.27 0.587 1 0.0
K4 K+1 -0.4294 0.2916 0.1917 1 0.0
Eu2 Eu+3 0.1102 0.2779 0.27819 0.25 0.0
O83 O-2 0.385 -0.103 0.405 1 0.0
O88 O-2 0.489 0.085 0.094 1 0.0
O89 O-2 -0.052 -0.206 0.363 1 0.0
Y1 Y+3 -0.3329 0.5023 0.2178 0.38 0.0
